data_4031112
loop_
_publ_author_name
'DeAngelis, A. J.'
'Gildner, Peter G.'
'Chow, Ruishan'
'Colacot, Thomas J.'

_publ_section_title
;
 Generating Active &quot;L-Pd(0)&quot; via Neutral or Cationic
 \p-Allylpalladium Complexes Featuring Biaryl/Bipyrazolylphosphines:
 Synthetic, Mechanistic, and Structure-Activity Studies in Challenging
 Cross-Coupling Reactions.
;
_journal_issue 13
_journal_name_full 'The Journal of organic chemistry'
_journal_page_first 6794
_journal_page_last 6813
_journal_paper_doi 10.1021/acs.joc.5b01005
_journal_volume 80
_journal_year 2015
_chemical_formula_sum 'C45 H62 F3 O5 P Pd S'
_chemical_formula_weight 909.37
_chemical_name_systematic
; 
 ? 
;
_space_group_crystal_system triclinic
_space_group_IT_number 2
_space_group_name_Hall '-P 1'
_space_group_name_H-M_alt 'P -1'
_symmetry_space_group_name_Hall '-P 1'
_symmetry_space_group_name_H-M 'P -1'
_atom_sites_solution_hydrogens geom
_audit_creation_method SHELXL-2014
_cell_angle_alpha 84.4469(17)
_cell_angle_beta 85.6663(18)
_cell_angle_gamma 87.7373(18)
_cell_formula_units_Z 2
_cell_length_a 9.3764(7)
_cell_length_b 14.5912(11)
_cell_length_c 16.0093(12)
_cell_measurement_reflns_used 7814
_cell_measurement_temperature 200(2)
_cell_measurement_theta_max 20.64
_cell_measurement_theta_min 2.18
_cell_volume 2172.6(3)
_computing_cell_refinement 'Bruker SAINT'
_computing_data_collection 'Bruker APEX2'
_computing_data_reduction 'Bruker SAINT'
_computing_molecular_graphics 'Bruker SHELXTL'
_computing_publication_material 'Bruker SHELXTL'
_computing_structure_refinement 'SHELXL-2014 (Sheldrick, 2014)'
_computing_structure_solution 'SHELXS-97 (Sheldrick 2008)'
_diffrn_ambient_temperature 200(2)
_diffrn_detector_area_resol_mean 8.33
_diffrn_measured_fraction_theta_full 1.000
_diffrn_measured_fraction_theta_max 0.998
_diffrn_measurement_device_type 'Bruker AXS APEX diffractometer'
_diffrn_measurement_method '\f and \w scans'
_diffrn_radiation_type MoK\a
_diffrn_radiation_wavelength 0.71073
_diffrn_reflns_av_R_equivalents 0.0656
_diffrn_reflns_av_unetI/netI 0.0475
_diffrn_reflns_laue_measured_fraction_full 1.000
_diffrn_reflns_laue_measured_fraction_max 0.998
_diffrn_reflns_limit_h_max 12
_diffrn_reflns_limit_h_min -12
_diffrn_reflns_limit_k_max 18
_diffrn_reflns_limit_k_min -18
_diffrn_reflns_limit_l_max 20
_diffrn_reflns_limit_l_min -20
_diffrn_reflns_number 58604
_diffrn_reflns_point_group_measured_fraction_full 1.000
_diffrn_reflns_point_group_measured_fraction_max 0.998
_diffrn_reflns_theta_full 25.242
_diffrn_reflns_theta_max 27.468
_diffrn_reflns_theta_min 1.403
_exptl_absorpt_coefficient_mu 0.568
_exptl_absorpt_correction_T_max 0.7456
_exptl_absorpt_correction_T_min 0.6781
_exptl_absorpt_correction_type multi-scan
_exptl_absorpt_process_details 'APEX2 (Bruker, 2007)'
_exptl_crystal_colour yellow
_exptl_crystal_density_diffrn 1.390
_exptl_crystal_description block
_exptl_crystal_F_000 952
_exptl_crystal_size_max 0.339
_exptl_crystal_size_mid 0.206
_exptl_crystal_size_min 0.144
_refine_diff_density_max 0.691
_refine_diff_density_min -0.725
_refine_diff_density_rms 0.072
_refine_ls_extinction_method none
_refine_ls_goodness_of_fit_ref 1.012
_refine_ls_hydrogen_treatment constr
_refine_ls_matrix_type full
_refine_ls_number_parameters 520
_refine_ls_number_reflns 9924
_refine_ls_number_restraints 190
_refine_ls_restrained_S_all 1.024
_refine_ls_R_factor_all 0.0536
_refine_ls_R_factor_gt 0.0387
_refine_ls_shift/su_max 0.001
_refine_ls_shift/su_mean 0.000
_refine_ls_structure_factor_coef Fsqd
_refine_ls_weighting_details 'w=1/[\s^2^(Fo^2^)+(0.0370P)^2^+1.6075P] where P=(Fo^2^+2Fc^2^)/3'
_refine_ls_weighting_scheme calc
_refine_ls_wR_factor_gt 0.0849
_refine_ls_wR_factor_ref 0.0940
_reflns_Friedel_coverage 0.000
_reflns_number_gt 8081
_reflns_number_total 9924
_reflns_threshold_expression 'I > 2\s(I)'
_cod_data_source_file jo5b01005_si_004.cif
_cod_data_source_block jmca034
_cod_depositor_comments 'Adding full bibliography for 4031112--4031118.cif.'
_cod_database_code 4031112
_shelx_space_group_comment
; 
The symmetry employed for this shelxl refinement is uniquely defined 
by the following loop, which should always be used as a source of 
symmetry information in preference to the above space-group names. 
They are only intended as comments. 
;
_shelx_estimated_absorpt_t_min 0.831
_shelx_estimated_absorpt_t_max 0.923
_shelxl_version_number 2014-3

loop_
_space_group_symop_operation_xyz
'x, y, z'
'-x, -y, -z'

loop_
_atom_site_label
_atom_site_type_symbol
_atom_site_fract_x
_atom_site_fract_y
_atom_site_fract_z
_atom_site_U_iso_or_equiv
_atom_site_adp_type
_atom_site_occupancy
_atom_site_site_symmetry_order
_atom_site_calc_flag
_atom_site_refinement_flags_posn
_atom_site_refinement_flags_adp
_atom_site_refinement_flags_occupancy
_atom_site_disorder_assembly
_atom_site_disorder_group
Pd1 Pd -0.30367(2) 0.23720(2) -0.18246(2) 0.02489(7) Uani 1 1 d . . . . .
P1 P -0.42303(7) 0.37015(4) -0.23238(4) 0.02284(14) Uani 1 1 d . . . . .
O1 O -0.3970(2) 0.15105(14) -0.46097(12) 0.0447(5) Uani 1 1 d . . . . .
O2 O -0.6094(2) 0.48287(13) -0.35778(12) 0.0382(5) Uani 1 1 d . . . . .
C1 C -0.1843(3) 0.17990(18) -0.33318(16) 0.0284(6) Uani 1 1 d . . . . .
C2 C -0.1157(3) 0.09384(18) -0.32565(17) 0.0312(6) Uani 1 1 d . . . . .
H2 H -0.0154 0.0894 -0.3393 0.037 Uiso 1 1 calc R U . . .
C3 C -0.1882(3) 0.01391(17) -0.29883(16) 0.0285(6) Uani 1 1 d . . . . .
C4 C -0.3298(3) 0.02348(17) -0.26683(16) 0.0292(6) Uani 1 1 d . . . . .
H4 H -0.3767 -0.0293 -0.2401 0.035 Uiso 1 1 calc R U . . .
C5 C -0.4045(3) 0.10729(17) -0.27270(16) 0.0268(5) Uani 1 1 d . . . . .
C6 C -0.3347(3) 0.18812(16) -0.31097(15) 0.0242(5) Uani 1 1 d . . . . .
C7 C -0.1033(3) 0.2621(2) -0.37531(19) 0.0399(7) Uani 1 1 d . . . . .
H7 H -0.1693 0.3174 -0.3727 0.048 Uiso 1 1 calc R U . . .
C8 C -0.0629(5) 0.2513(3) -0.4680(2) 0.0763(13) Uani 1 1 d . . . . .
H8A H 0.0068 0.1999 -0.4728 0.114 Uiso 1 1 calc R U . . .
H8B H -0.0208 0.3082 -0.4948 0.114 Uiso 1 1 calc R U . . .
H8C H -0.1487 0.2389 -0.4958 0.114 Uiso 1 1 calc R U . . .
C9 C 0.0276(4) 0.2803(2) -0.3287(3) 0.0606(10) Uani 1 1 d . . . . .
H9A H -0.0017 0.2863 -0.2694 0.091 Uiso 1 1 calc R U . . .
H9B H 0.0710 0.3374 -0.3540 0.091 Uiso 1 1 calc R U . . .
H9C H 0.0974 0.2289 -0.3329 0.091 Uiso 1 1 calc R U . . .
C10 C -0.1248(3) -0.08213(18) -0.30993(18) 0.0340(6) Uani 1 1 d . . . . .
H10 H -0.1402 -0.1208 -0.2552 0.041 Uiso 1 1 calc R U . . .
C11 C -0.2062(3) -0.1241(2) -0.3757(2) 0.0433(7) Uani 1 1 d . . . . .
H11A H -0.3074 -0.1285 -0.3559 0.065 Uiso 1 1 calc R U . . .
H11B H -0.1658 -0.1857 -0.3842 0.065 Uiso 1 1 calc R U . . .
H11C H -0.1975 -0.0849 -0.4290 0.065 Uiso 1 1 calc R U . . .
C12 C 0.0337(3) -0.0848(2) -0.3364(2) 0.0515(9) Uani 1 1 d . . . . .
H12A H 0.0508 -0.0481 -0.3906 0.077 Uiso 1 1 calc R U . . .
H12B H 0.0665 -0.1487 -0.3419 0.077 Uiso 1 1 calc R U . . .
H12C H 0.0864 -0.0594 -0.2939 0.077 Uiso 1 1 calc R U . . .
C13 C -0.5645(3) 0.11046(18) -0.24774(18) 0.0334(6) Uani 1 1 d . . . . .
H13 H -0.5994 0.1761 -0.2567 0.040 Uiso 1 1 calc R U . . .
C14 C -0.6459(3) 0.0543(2) -0.3034(2) 0.0500(8) Uani 1 1 d . . . . .
H14A H -0.6245 0.0764 -0.3626 0.075 Uiso 1 1 calc R U . . .
H14B H -0.7490 0.0615 -0.2890 0.075 Uiso 1 1 calc R U . . .
H14C H -0.6165 -0.0109 -0.2941 0.075 Uiso 1 1 calc R U . . .
C15 C -0.5960(3) 0.0780(2) -0.1546(2) 0.0458(8) Uani 1 1 d . . . . .
H15A H -0.6988 0.0856 -0.1396 0.069 Uiso 1 1 calc R U . . .
H15B H -0.5428 0.1148 -0.1202 0.069 Uiso 1 1 calc R U . . .
H15C H -0.5667 0.0129 -0.1444 0.069 Uiso 1 1 calc R U . . .
C16 C -0.4240(3) 0.25882(17) -0.36095(15) 0.0260(5) Uani 1 1 d . . . . .
C17 C -0.4583(3) 0.23315(19) -0.43970(17) 0.0332(6) Uani 1 1 d . . . . .
C18 C -0.5488(3) 0.2882(2) -0.48808(18) 0.0394(7) Uani 1 1 d . . . . .
H18 H -0.5746 0.2695 -0.5400 0.047 Uiso 1 1 calc R U . . .
C19 C -0.6026(3) 0.3715(2) -0.46096(17) 0.0360(6) Uani 1 1 d . . . . .
H19 H -0.6657 0.4091 -0.4944 0.043 Uiso 1 1 calc R U . . .
C20 C -0.5655(3) 0.39989(17) -0.38619(16) 0.0285(6) Uani 1 1 d . . . . .
C21 C -0.4757(3) 0.34292(17) -0.33465(15) 0.0250(5) Uani 1 1 d . . . . .
C22 C -0.4188(5) 0.1234(3) -0.5414(2) 0.0662(11) Uani 1 1 d . . . . .
H22A H -0.5206 0.1126 -0.5450 0.099 Uiso 1 1 calc R U . . .
H22B H -0.3629 0.0664 -0.5500 0.099 Uiso 1 1 calc R U . . .
H22C H -0.3879 0.1719 -0.5849 0.099 Uiso 1 1 calc R U . . .
C23 C -0.7074(3) 0.5392(2) -0.40550(19) 0.0427(7) Uani 1 1 d . . . . .
H23A H -0.6628 0.5566 -0.4618 0.064 Uiso 1 1 calc R U . . .
H23B H -0.7332 0.5948 -0.3773 0.064 Uiso 1 1 calc R U . . .
H23C H -0.7938 0.5049 -0.4102 0.064 Uiso 1 1 calc R U . . .
C24 C -0.2584(4) 0.5023(2) -0.33833(18) 0.0460(8) Uani 1 1 d . . . . .
H24A H -0.3317 0.5013 -0.3796 0.055 Uiso 1 1 calc R U . . .
H24B H -0.1834 0.4548 -0.3506 0.055 Uiso 1 1 calc R U . . .
C25 C -0.1919(4) 0.5975(2) -0.3468(2) 0.0547(9) Uani 1 1 d . . . . .
H25A H -0.1476 0.6106 -0.4046 0.066 Uiso 1 1 calc R U . . .
H25B H -0.2680 0.6451 -0.3374 0.066 Uiso 1 1 calc R U . . .
C26 C -0.0798(4) 0.6023(2) -0.2843(2) 0.0486(8) Uani 1 1 d . . . . .
H26A H -0.0423 0.6652 -0.2893 0.058 Uiso 1 1 calc R U . . .
H26B H 0.0008 0.5587 -0.2969 0.058 Uiso 1 1 calc R U . . .
C27 C -0.1440(4) 0.5782(2) -0.1953(2) 0.0472(8) Uani 1 1 d . . . . .
H27A H -0.2162 0.6264 -0.1804 0.057 Uiso 1 1 calc R U . . .
H27B H -0.0678 0.5768 -0.1556 0.057 Uiso 1 1 calc R U . . .
C28 C -0.2143(3) 0.4848(2) -0.18644(18) 0.0367(6) Uani 1 1 d . . . . .
H28A H -0.1399 0.4358 -0.1949 0.044 Uiso 1 1 calc R U . . .
H28B H -0.2599 0.4731 -0.1288 0.044 Uiso 1 1 calc R U . . .
C29 C -0.3267(3) 0.48054(17) -0.24985(16) 0.0271(5) Uani 1 1 d . . . . .
H29 H -0.3993 0.5310 -0.2396 0.033 Uiso 1 1 calc R U . . .
C30 C -0.5756(3) 0.4431(2) -0.09201(18) 0.0406(7) Uani 1 1 d . . . . .
H30A H -0.5286 0.3968 -0.0529 0.049 Uiso 1 1 calc R U . . .
H30B H -0.5136 0.4970 -0.1028 0.049 Uiso 1 1 calc R U . . .
C31 C -0.7200(3) 0.4728(2) -0.0519(2) 0.0485(8) Uani 1 1 d . . . . .
H31A H -0.7060 0.4973 0.0023 0.058 Uiso 1 1 calc R U . . .
H31B H -0.7628 0.5229 -0.0891 0.058 Uiso 1 1 calc R U . . .
C32 C -0.8213(4) 0.3944(2) -0.0369(2) 0.0497(8) Uani 1 1 d . . . . .
H32A H -0.7841 0.3470 0.0053 0.060 Uiso 1 1 calc R U . . .
H32B H -0.9157 0.4173 -0.0141 0.060 Uiso 1 1 calc R U . . .
C33 C -0.8382(4) 0.3520(3) -0.1172(3) 0.0636(11) Uani 1 1 d . . . . .
H33A H -0.8876 0.3971 -0.1563 0.076 Uiso 1 1 calc R U . . .
H33B H -0.8989 0.2977 -0.1050 0.076 Uiso 1 1 calc R U . . .
C34 C -0.6944(3) 0.3224(2) -0.1598(2) 0.0495(9) Uani 1 1 d . . . . .
H34A H -0.6503 0.2715 -0.1239 0.059 Uiso 1 1 calc R U . . .
H34B H -0.7102 0.2992 -0.2144 0.059 Uiso 1 1 calc R U . . .
C35 C -0.5935(3) 0.40233(17) -0.17431(15) 0.0251(5) Uani 1 1 d . . . . .
H35 H -0.6416 0.4513 -0.2114 0.030 Uiso 1 1 calc R U . . .
C36 C -0.2638(4) 0.2796(2) -0.06385(17) 0.0400(7) Uani 1 1 d D U . . .
H36A H -0.1733 0.3117 -0.0615 0.048 Uiso 1 1 calc R U . A 1
H36B H -0.3461 0.3086 -0.0327 0.048 Uiso 1 1 calc R U . A 1
C37 C -0.2540(6) 0.1838(3) -0.0536(3) 0.0353(10) Uani 0.703(5) 1 d D U P B 1
H37 H -0.3274 0.1489 -0.0161 0.042 Uiso 0.703(5) 1 calc R U P B 1
C38 C -0.1522(5) 0.1365(3) -0.1012(2) 0.0333(8) Uani 0.703(5) 1 d . U P B 1
H38 H -0.0558 0.1632 -0.1001 0.040 Uiso 0.703(5) 1 calc R U P B 1
C37' C -0.1856(14) 0.1945(7) -0.0724(7) 0.0353(10) Uani 0.297(5) 1 d D U P B 2
H37A H -0.0788 0.1957 -0.0788 0.042 Uiso 0.297(5) 1 calc R U P B 2
C38' C -0.2486(11) 0.1132(7) -0.0778(6) 0.0333(8) Uani 0.297(5) 1 d . U P B 2
H38A H -0.3277 0.0978 -0.0338 0.040 Uiso 0.297(5) 1 calc R U P B 2
C39 C -0.2420(4) -0.0327(3) -0.0687(2) 0.0610(10) Uani 1 1 d . . . . .
H39 H -0.3380 -0.0137 -0.0543 0.073 Uiso 1 1 calc R U . . .
C40 C -0.2048(4) -0.1251(3) -0.0636(2) 0.0615(10) Uani 1 1 d . . . . .
H40 H -0.2751 -0.1694 -0.0460 0.074 Uiso 1 1 calc R U . . .
C41 C -0.0660(4) -0.1535(2) -0.0838(2) 0.0544(9) Uani 1 1 d . . . . .
H41 H -0.0399 -0.2172 -0.0801 0.065 Uiso 1 1 calc R U . . .
C42 C 0.0339(4) -0.0893(3) -0.1091(2) 0.0540(9) Uani 1 1 d . . . . .
H42 H 0.1305 -0.1082 -0.1222 0.065 Uiso 1 1 calc R U . . .
C43 C -0.0049(4) 0.0023(2) -0.1157(2) 0.0509(8) Uani 1 1 d . . . . .
H43 H 0.0653 0.0460 -0.1355 0.061 Uiso 1 1 calc R U . . .
C44 C -0.1411(4) 0.0331(2) -0.09474(19) 0.0459(8) Uani 1 1 d . U . . .
C45 C 0.3206(5) 0.7156(3) 0.7987(2) 0.0648(10) Uani 1 1 d . U . . .
F1 F 0.3460(4) 0.63556(18) 0.76632(18) 0.1111(11) Uani 1 1 d . U . . .
F2 F 0.2194(2) 0.70247(16) 0.86023(18) 0.0795(7) Uani 1 1 d . U . . .
F3 F 0.2660(4) 0.7738(2) 0.74030(19) 0.1297(12) Uani 1 1 d . U . . .
O3 O 0.5228(3) 0.68483(18) 0.89483(18) 0.0706(8) Uani 1 1 d . U . . .
O4 O 0.5749(4) 0.7701(3) 0.7621(2) 0.1301(16) Uani 1 1 d . U . . .
O5 O 0.4312(3) 0.84093(19) 0.8699(2) 0.0944(11) Uani 1 1 d . U . . .
S1 S 0.48228(11) 0.75808(6) 0.83556(7) 0.0615(3) Uani 1 1 d . U . . .

loop_
_atom_site_aniso_label
_atom_site_aniso_U_11
_atom_site_aniso_U_22
_atom_site_aniso_U_33
_atom_site_aniso_U_23
_atom_site_aniso_U_13
_atom_site_aniso_U_12
Pd1 0.02806(11) 0.02545(10) 0.02147(11) -0.00320(7) -0.00379(7) 0.00137(7)
P1 0.0259(3) 0.0236(3) 0.0193(3) -0.0033(2) -0.0025(3) 0.0001(3)
O1 0.0620(14) 0.0432(11) 0.0327(11) -0.0200(9) -0.0122(10) 0.0092(10)
O2 0.0517(13) 0.0330(10) 0.0301(10) -0.0022(8) -0.0127(9) 0.0115(9)
C1 0.0283(14) 0.0322(13) 0.0258(13) -0.0073(11) -0.0007(11) -0.0052(11)
C2 0.0247(13) 0.0358(14) 0.0336(15) -0.0087(12) 0.0007(11) 0.0004(11)
C3 0.0316(14) 0.0304(13) 0.0246(13) -0.0066(11) -0.0053(11) 0.0041(11)
C4 0.0338(15) 0.0271(13) 0.0265(13) -0.0035(11) 0.0027(11) -0.0029(11)
C5 0.0278(13) 0.0283(13) 0.0247(13) -0.0068(10) 0.0016(10) -0.0012(10)
C6 0.0268(13) 0.0254(12) 0.0211(12) -0.0060(10) -0.0020(10) 0.0009(10)
C7 0.0360(16) 0.0354(15) 0.0467(18) -0.0038(13) 0.0099(13) -0.0041(13)
C8 0.088(3) 0.083(3) 0.053(2) 0.006(2) 0.026(2) -0.030(2)
C9 0.043(2) 0.054(2) 0.086(3) -0.010(2) 0.0019(19) -0.0171(16)
C10 0.0360(15) 0.0309(14) 0.0352(15) -0.0049(12) -0.0037(12) 0.0057(12)
C11 0.0435(18) 0.0386(16) 0.0503(19) -0.0174(14) -0.0043(15) 0.0014(14)
C12 0.0357(17) 0.0446(18) 0.077(2) -0.0212(17) -0.0077(16) 0.0089(14)
C13 0.0308(14) 0.0282(13) 0.0410(16) -0.0073(12) 0.0040(12) -0.0012(11)
C14 0.0354(17) 0.0519(19) 0.066(2) -0.0175(17) -0.0039(16) -0.0075(15)
C15 0.0409(17) 0.0430(17) 0.051(2) -0.0046(15) 0.0153(15) -0.0071(14)
C16 0.0285(13) 0.0277(12) 0.0223(13) -0.0040(10) -0.0020(10) -0.0019(10)
C17 0.0389(16) 0.0372(15) 0.0250(14) -0.0085(11) -0.0047(12) -0.0030(12)
C18 0.0478(18) 0.0465(17) 0.0264(15) -0.0078(13) -0.0132(13) -0.0001(14)
C19 0.0416(16) 0.0403(15) 0.0265(14) 0.0012(12) -0.0116(12) 0.0016(13)
C20 0.0315(14) 0.0294(13) 0.0241(13) 0.0005(10) -0.0028(11) -0.0006(11)
C21 0.0263(13) 0.0272(12) 0.0215(12) -0.0018(10) -0.0019(10) -0.0028(10)
C22 0.092(3) 0.070(2) 0.044(2) -0.0340(19) -0.022(2) 0.014(2)
C23 0.0478(18) 0.0415(16) 0.0376(17) 0.0013(13) -0.0080(14) 0.0120(14)
C24 0.063(2) 0.0489(18) 0.0270(15) -0.0011(13) -0.0018(14) -0.0250(16)
C25 0.071(2) 0.0510(19) 0.0420(19) 0.0097(15) -0.0053(17) -0.0299(18)
C26 0.0469(19) 0.0479(18) 0.052(2) -0.0026(15) -0.0009(15) -0.0204(15)
C27 0.0466(19) 0.0510(19) 0.0473(19) -0.0126(15) -0.0058(15) -0.0186(15)
C28 0.0373(16) 0.0425(16) 0.0313(15) -0.0053(13) -0.0033(12) -0.0095(13)
C29 0.0277(13) 0.0251(12) 0.0289(14) -0.0034(10) -0.0020(11) -0.0026(10)
C30 0.0341(16) 0.0590(19) 0.0315(16) -0.0196(14) 0.0016(12) -0.0055(14)
C31 0.0478(19) 0.059(2) 0.0414(18) -0.0267(16) 0.0107(15) -0.0043(16)
C32 0.0426(18) 0.0534(19) 0.051(2) -0.0094(16) 0.0180(15) -0.0016(15)
C33 0.0341(18) 0.077(3) 0.085(3) -0.045(2) 0.0171(18) -0.0173(17)
C34 0.0362(17) 0.0493(18) 0.066(2) -0.0308(17) 0.0154(15) -0.0112(14)
C35 0.0268(13) 0.0257(12) 0.0232(13) -0.0036(10) -0.0027(10) 0.0024(10)
C36 0.0537(19) 0.0413(15) 0.0269(14) -0.0080(12) -0.0159(13) 0.0124(14)
C37 0.045(3) 0.0404(18) 0.020(2) -0.0001(15) -0.008(2) 0.0070(19)
C38 0.034(2) 0.0388(18) 0.0281(19) -0.0052(15) -0.0111(16) 0.0051(15)
C37' 0.045(3) 0.0404(18) 0.020(2) -0.0001(15) -0.008(2) 0.0070(19)
C38' 0.034(2) 0.0388(18) 0.0281(19) -0.0052(15) -0.0111(16) 0.0051(15)
C39 0.047(2) 0.090(3) 0.0404(19) 0.0083(19) -0.0008(16) 0.024(2)
C40 0.068(3) 0.063(2) 0.051(2) 0.0192(18) -0.0124(19) -0.018(2)
C41 0.082(3) 0.0368(17) 0.0442(19) -0.0028(15) -0.0140(18) 0.0118(18)
C42 0.047(2) 0.067(2) 0.046(2) 0.0002(17) -0.0104(16) 0.0189(18)
C43 0.050(2) 0.0509(19) 0.054(2) 0.0050(16) -0.0226(16) -0.0088(16)
C44 0.068(2) 0.0403(16) 0.0303(16) -0.0042(13) -0.0191(15) 0.0156(15)
C45 0.092(3) 0.0503(19) 0.051(2) -0.0064(16) -0.0142(19) 0.0313(19)
F1 0.167(3) 0.0840(17) 0.093(2) -0.0507(15) -0.0516(19) 0.0473(18)
F2 0.0592(14) 0.0710(15) 0.110(2) -0.0161(14) -0.0076(13) -0.0009(12)
F3 0.172(3) 0.121(2) 0.093(2) 0.0172(18) -0.057(2) 0.064(2)
O3 0.0586(16) 0.0712(17) 0.0782(19) 0.0161(14) -0.0113(14) 0.0012(13)
O4 0.123(3) 0.118(3) 0.123(3) 0.042(2) 0.080(2) 0.024(2)
O5 0.091(2) 0.0501(15) 0.141(3) -0.0227(17) 0.015(2) -0.0084(15)
S1 0.0587(6) 0.0481(5) 0.0703(6) 0.0101(5) 0.0218(5) 0.0030(4)

loop_
_atom_type_symbol
_atom_type_description
_atom_type_scat_dispersion_real
_atom_type_scat_dispersion_imag
_atom_type_scat_source
C C 0.0033 0.0016 'International Tables Vol C Tables 4.2.6.8 and 6.1.1.4'
H H 0.0000 0.0000 'International Tables Vol C Tables 4.2.6.8 and 6.1.1.4'
O O 0.0106 0.0060 'International Tables Vol C Tables 4.2.6.8 and 6.1.1.4'
F F 0.0171 0.0103 'International Tables Vol C Tables 4.2.6.8 and 6.1.1.4'
P P 0.1023 0.0942 'International Tables Vol C Tables 4.2.6.8 and 6.1.1.4'
S S 0.1246 0.1234 'International Tables Vol C Tables 4.2.6.8 and 6.1.1.4'
Pd Pd -0.9988 1.0072 'International Tables Vol C Tables 4.2.6.8 and 6.1.1.4'

loop_
_geom_angle_atom_site_label_1
_geom_angle_atom_site_label_2
_geom_angle_atom_site_label_3
_geom_angle
C36 Pd1 C37' 38.8(3)
C36 Pd1 C37 37.46(13)
C36 Pd1 C6 176.96(10)
C37' Pd1 C6 138.6(3)
C37 Pd1 C6 141.10(13)
C36 Pd1 P1 97.17(8)
C37' Pd1 P1 135.4(3)
C37 Pd1 P1 131.34(12)
C6 Pd1 P1 85.10(6)
C36 Pd1 C38 64.57(12)
C37 Pd1 C38 34.89(16)
C6 Pd1 C38 112.90(11)
P1 Pd1 C38 160.30(10)
C36 Pd1 C38' 65.3(2)
C37' Pd1 C38' 34.0(4)
C6 Pd1 C38' 113.2(2)
P1 Pd1 C38' 154.6(2)
C21 P1 C35 104.50(11)
C21 P1 C29 107.39(11)
C35 P1 C29 103.42(11)
C21 P1 Pd1 103.18(8)
C35 P1 Pd1 117.42(8)
C29 P1 Pd1 119.65(9)
C17 O1 C22 118.2(2)
C20 O2 C23 117.7(2)
C2 C1 C6 119.5(2)
C2 C1 C7 119.4(2)
C6 C1 C7 120.5(2)
C1 C2 C3 122.4(2)
C2 C3 C4 117.6(2)
C2 C3 C10 123.1(2)
C4 C3 C10 119.1(2)
C5 C4 C3 122.1(2)
C4 C5 C6 119.8(2)
C4 C5 C13 119.3(2)
C6 C5 C13 120.5(2)
C1 C6 C5 117.4(2)
C1 C6 C16 119.0(2)
C5 C6 C16 117.3(2)
C1 C6 Pd1 93.61(16)
C5 C6 Pd1 91.52(15)
C16 C6 Pd1 109.65(15)
C1 C7 C8 111.4(3)
C1 C7 C9 111.8(3)
C8 C7 C9 111.5(3)
C12 C10 C3 114.3(2)
C12 C10 C11 109.2(2)
C3 C10 C11 108.4(2)
C5 C13 C14 111.2(2)
C5 C13 C15 111.5(2)
C14 C13 C15 110.9(2)
C21 C16 C17 119.6(2)
C21 C16 C6 125.6(2)
C17 C16 C6 114.8(2)
O1 C17 C18 124.8(2)
O1 C17 C16 114.8(2)
C18 C17 C16 120.3(2)
C17 C18 C19 119.9(3)
C20 C19 C18 120.7(3)
O2 C20 C19 123.6(2)
O2 C20 C21 116.3(2)
C19 C20 C21 120.0(2)
C16 C21 C20 119.3(2)
C16 C21 P1 116.07(18)
C20 C21 P1 124.62(19)
C29 C24 C25 110.3(2)
C26 C25 C24 111.4(3)
C25 C26 C27 110.3(3)
C26 C27 C28 111.5(3)
C29 C28 C27 111.9(2)
C24 C29 C28 109.4(2)
C24 C29 P1 115.03(18)
C28 C29 P1 111.48(18)
C31 C30 C35 110.6(2)
C32 C31 C30 112.1(3)
C33 C32 C31 110.6(3)
C32 C33 C34 112.3(3)
C35 C34 C33 111.0(3)
C30 C35 C34 110.3(2)
C30 C35 P1 114.46(18)
C34 C35 P1 111.81(18)
C37 C36 Pd1 74.9(2)
C37' C36 Pd1 72.9(5)
C38 C37 C36 120.3(4)
C38 C37 Pd1 78.8(3)
C36 C37 Pd1 67.6(2)
C37 C38 C44 122.2(4)
C37 C38 Pd1 66.3(2)
C44 C38 Pd1 128.7(3)
C38' C37' C36 123.6(10)
C38' C37' Pd1 82.5(7)
C36 C37' Pd1 68.2(4)
C37' C38' C44 113.7(9)
C37' C38' Pd1 63.6(6)
C44 C38' Pd1 123.6(6)
C40 C39 C44 120.9(3)
C41 C40 C39 120.1(3)
C42 C41 C40 119.4(3)
C41 C42 C43 120.0(3)
C44 C43 C42 122.2(3)
C43 C44 C39 117.4(3)
C43 C44 C38 111.4(3)
C39 C44 C38 131.2(3)
C43 C44 C38' 149.9(5)
C39 C44 C38' 92.4(5)
F3 C45 F2 106.6(3)
F3 C45 F1 107.7(3)
F2 C45 F1 107.2(4)
F3 C45 S1 112.0(3)
F2 C45 S1 111.8(3)
F1 C45 S1 111.3(3)
O4 S1 O3 114.9(2)
O4 S1 O5 115.4(2)
O3 S1 O5 115.7(2)
O4 S1 C45 103.7(3)
O3 S1 C45 102.06(17)
O5 S1 C45 102.28(19)

loop_
_geom_bond_atom_site_label_1
_geom_bond_atom_site_label_2
_geom_bond_distance
Pd1 C36 2.117(3)
Pd1 C37' 2.179(11)
Pd1 C37 2.210(4)
Pd1 C6 2.285(2)
Pd1 P1 2.3061(7)
Pd1 C38 2.368(4)
Pd1 C38' 2.412(9)
P1 C21 1.829(3)
P1 C35 1.855(3)
P1 C29 1.865(2)
O1 C17 1.370(3)
O1 C22 1.418(4)
O2 C20 1.372(3)
O2 C23 1.425(3)
C1 C2 1.387(4)
C1 C6 1.431(3)
C1 C7 1.519(4)
C2 C3 1.389(4)
C3 C4 1.394(4)
C3 C10 1.521(3)
C4 C5 1.384(3)
C5 C6 1.434(3)
C5 C13 1.523(4)
C6 C16 1.510(3)
C7 C8 1.524(5)
C7 C9 1.528(5)
C10 C12 1.515(4)
C10 C11 1.533(4)
C13 C14 1.530(4)
C13 C15 1.530(4)
C16 C21 1.393(3)
C16 C17 1.413(3)
C17 C18 1.375(4)
C18 C19 1.393(4)
C19 C20 1.377(4)
C20 C21 1.413(3)
C24 C29 1.520(4)
C24 C25 1.534(4)
C25 C26 1.513(5)
C26 C27 1.518(4)
C27 C28 1.527(4)
C28 C29 1.525(4)
C30 C31 1.519(4)
C30 C35 1.520(4)
C31 C32 1.506(4)
C32 C33 1.502(5)
C33 C34 1.530(4)
C34 C35 1.521(4)
C36 C37 1.392(5)
C36 C37' 1.429(10)
C37 C38 1.381(6)
C38 C44 1.503(5)
C37' C38' 1.359(16)
C38' C44 1.543(10)
C39 C40 1.376(5)
C39 C44 1.387(5)
C40 C41 1.375(5)
C41 C42 1.362(5)
C42 C43 1.369(5)
C43 C44 1.366(5)
C45 F3 1.320(4)
C45 F2 1.320(5)
C45 F1 1.328(4)
C45 S1 1.820(5)
O3 S1 1.419(3)
O4 S1 1.409(3)
O5 S1 1.427(3)
